data_7220821
loop_
_publ_author_name
'Bello, Lizaira'
'Quintero, Marilyn'
'Mora, Asilo\'e J.'
'Gonz\'alez, Teresa'
'Escalona, Ana'
'A\~nez, Rafael'
'\'Avila, Edward E.'
'Brice\~no, Alexander'

_publ_section_title
;
 Study of temperature and ligand flexibility effects on coordination
 polymer formation from cyclobutanetetracarboxylic acid
;
_journal_issue 31
_journal_name_full CrystEngComm
_journal_page_first 5921
_journal_paper_doi 10.1039/C5CE00646E
_journal_volume 17
_journal_year 2015
_chemical_formula_moiety 'C10 H10 N O5 Zn'
_chemical_formula_sum 'C10 H10 N O5 Zn'
_chemical_formula_weight 289.56
_space_group_crystal_system monoclinic
_space_group_IT_number 13
_space_group_name_Hall '-P 2yc'
_space_group_name_H-M_alt 'P 1 2/c 1'
_symmetry_space_group_name_Hall '-P 2yc'
_symmetry_space_group_name_H-M 'P 1 2/c 1'
_atom_sites_solution_hydrogens mixed
_atom_sites_solution_primary vecmap
_atom_sites_solution_secondary difmap
_audit_creation_method SHELXL-2013
_audit_update_record
;
2014-05-22 deposited with the CCDC.
2015-06-22 downloaded from the CCDC.
;
_cell_angle_alpha 90
_cell_angle_beta 99.975(5)
_cell_angle_gamma 90
_cell_formula_units_Z 4
_cell_length_a 5.8438(13)
_cell_length_b 12.088(3)
_cell_length_c 15.288(3)
_cell_measurement_reflns_used 6773
_cell_measurement_temperature 293(2)
_cell_measurement_theta_max 28.1952
_cell_measurement_theta_min 1.6863
_cell_volume 1063.6(4)
_computing_cell_refinement 'CrystalClear (Rigaku/MSC Inc., 2005)'
_computing_data_collection 'CrystalClear (Rigaku/MSC Inc., 2005)'
_computing_data_reduction 'CrystalClear (Rigaku/MSC Inc., 2005)'
_computing_molecular_graphics '<i>DIAMOND</i> Brandenburg (2007)'
_computing_publication_material 'PLATON (Spek, 2003) and publCIF (Westrip, 2010)'
_computing_structure_refinement 'SHELXL-2013 (Sheldrick, 2013), SHELXLE (Hubschle, Sheldrick & Dittrich, 2011)'
_computing_structure_solution '<i>Superflip</i> (Palatinus & Chapuis, 2007)'
_diffrn_ambient_temperature 293(2)
_diffrn_detector_area_resol_mean 14.6306
_diffrn_measured_fraction_theta_full 0.986
_diffrn_measured_fraction_theta_max 0.809
_diffrn_measurement_details
;
scan:
    Number of images: 180
               Slice: 0.0000 - 360.0000
         Image width: 2.0000
            Exp time: 150.0000
       Rotation axis: Phi
               Omega: 0.0000
                 Chi: 0.0000
                 Phi: 0.0000
                 XTD: 40.9756
              2theta: -10.2309
scan:
    Number of images: 17
               Slice: -24.0000 - 10.0000
         Image width: 2.0000
            Exp time: 150.0000
       Rotation axis: Omega
               Omega: 0.0000
                 Chi: 90.0000
                 Phi: 0.0000
                 XTD: 40.9756
              2theta: -10.2309
scan:
    Number of images: 20
               Slice: -30.0000 - 10.0000
         Image width: 2.0000
            Exp time: 150.0000
       Rotation axis: Omega
               Omega: 0.0000
                 Chi: 90.0000
                 Phi: 90.0000
                 XTD: 40.9756
              2theta: -10.2309
scan:
    Number of images: 20
               Slice: -30.0000 - 10.0000
         Image width: 2.0000
            Exp time: 150.0000
       Rotation axis: Omega
               Omega: 0.0000
                 Chi: 90.0000
                 Phi: 180.0000
                 XTD: 40.9756
              2theta: -10.2309
scan:
    Number of images: 20
               Slice: -30.0000 - 10.0000
         Image width: 2.0000
            Exp time: 150.0000
       Rotation axis: Omega
               Omega: 0.0000
                 Chi: 90.0000
                 Phi: 270.0000
                 XTD: 40.9756
              2theta: -10.2309

;
_diffrn_measurement_device_details
;
AFC7: Eulerian 3-circle
;
_diffrn_measurement_device_type
;
Mercury (2x2 bin mode)
;
_diffrn_measurement_method dtprofit.ref
_diffrn_orient_matrix_type d*Trek
_diffrn_orient_matrix_UB_11 -0.0029
_diffrn_orient_matrix_UB_12 -0.1163
_diffrn_orient_matrix_UB_13 0.1293
_diffrn_orient_matrix_UB_21 0.0051
_diffrn_orient_matrix_UB_22 0.0614
_diffrn_orient_matrix_UB_23 0.0553
_diffrn_orient_matrix_UB_31 -0.0655
_diffrn_orient_matrix_UB_32 -0.0040
_diffrn_orient_matrix_UB_33 0.0104
_diffrn_radiation_type MoK\a
_diffrn_radiation_wavelength 0.7107
_diffrn_reflns_av_R_equivalents 0.0444
_diffrn_reflns_av_unetI/netI 0.0372
_diffrn_reflns_laue_measured_fraction_full 0.986
_diffrn_reflns_laue_measured_fraction_max 0.809
_diffrn_reflns_limit_h_max 6
_diffrn_reflns_limit_h_min -6
_diffrn_reflns_limit_k_max 14
_diffrn_reflns_limit_k_min -14
_diffrn_reflns_limit_l_max 17
_diffrn_reflns_limit_l_min -13
_diffrn_reflns_number 12846
_diffrn_reflns_point_group_measured_fraction_full 0.986
_diffrn_reflns_point_group_measured_fraction_max 0.809
_diffrn_reflns_reduction_process 'Lp corrections applied'
_diffrn_reflns_theta_full 25.000
_diffrn_reflns_theta_max 28.173
_diffrn_reflns_theta_min 1.685
_exptl_absorpt_coefficient_mu 2.318
_exptl_absorpt_correction_T_max 0.434
_exptl_absorpt_correction_T_min 0.370
_exptl_absorpt_correction_type multi-scan
_exptl_absorpt_process_details 'Jacobson, R. (1998), Private communication'
_exptl_crystal_colour Colorless
_exptl_crystal_density_diffrn 1.808
_exptl_crystal_density_method 'Not measured'
_exptl_crystal_description Block
_exptl_crystal_F_000 588
_exptl_crystal_size_max 0.45
_exptl_crystal_size_mid 0.40
_exptl_crystal_size_min 0.37
_refine_diff_density_max 0.326
_refine_diff_density_min -0.703
_refine_diff_density_rms 0.099
_refine_ls_extinction_method none
_refine_ls_goodness_of_fit_ref 1.103
_refine_ls_hydrogen_treatment mixed
_refine_ls_matrix_type full
_refine_ls_number_parameters 160
_refine_ls_number_reflns 2115
_refine_ls_number_restraints 2
_refine_ls_restrained_S_all 1.102
_refine_ls_R_factor_all 0.0482
_refine_ls_R_factor_gt 0.0363
_refine_ls_shift/su_max 0.000
_refine_ls_shift/su_mean 0.000
_refine_ls_structure_factor_coef Fsqd
_refine_ls_weighting_details 'w=1/[\s^2^(Fo^2^)+(0.0435P)^2^+0.7088P] where P=(Fo^2^+2Fc^2^)/3'
_refine_ls_weighting_scheme calc
_refine_ls_wR_factor_gt 0.0837
_refine_ls_wR_factor_ref 0.0922
_reflns_Friedel_coverage 0.000
_reflns_number_gt 1760
_reflns_number_total 2115
_reflns_threshold_expression 'I > 2\s(I)'
_cod_data_source_file c5ce00646e2.cif
_cod_data_source_block CD03212
_cod_depositor_comments 'Adding full bibliography for 7220820--7220822.cif.'
_cod_original_cell_volume 1063.7(4)
_cod_database_code 7220821
_publcif_datablock.id {0ff1f51e-6401-4ada-91c0-620cab0633f8}

_shelx_space_group_comment
;
The symmetry employed for this shelxl refinement is uniquely defined
by the following loop, which should always be used as a source of
symmetry information in preference to the above space-group names.
They are only intended as comments.
;
_shelxl_version_number 2013-3

loop_
_space_group_symop_operation_xyz
'x, y, z'
'-x, y, -z+1/2'
'-x, -y, -z'
'x, -y, z-1/2'

loop_
_atom_site_label
_atom_site_type_symbol
_atom_site_fract_x
_atom_site_fract_y
_atom_site_fract_z
_atom_site_U_iso_or_equiv
_atom_site_adp_type
_atom_site_occupancy
_atom_site_site_symmetry_order
_atom_site_calc_flag
_atom_site_refinement_flags_posn
_atom_site_refinement_flags_adp
Zn1 Zn 0.67856(6) 0.33701(3) 0.47405(2) 0.02376(14) Uani 1 1 d . .
N1 N 0.5996(5) 0.1838(2) 0.42714(17) 0.0293(6) Uani 1 1 d . .
C1 C 0.7545(6) 0.1022(3) 0.4339(2) 0.0423(9) Uani 1 1 d . .
H1 H 0.9012 0.1145 0.4671 0.051 Uiso 1 1 calc R U
C2 C 0.7088(7) 0.0014(3) 0.3944(2) 0.0451(10) Uani 1 1 d . .
H2 H 0.8228 -0.0531 0.4014 0.054 Uiso 1 1 calc R U
C3 C 0.4933(6) -0.0196(3) 0.3440(2) 0.0342(8) Uani 1 1 d . .
C4 C 0.3321(7) 0.0643(3) 0.3395(3) 0.0511(11) Uani 1 1 d . .
H4 H 0.1823 0.0535 0.3084 0.061 Uiso 1 1 calc R U
C5 C 0.3912(7) 0.1633(3) 0.3804(3) 0.0478(10) Uani 1 1 d . .
H5 H 0.2798 0.2189 0.3752 0.057 Uiso 1 1 calc R U
C6 C 0.4417(7) -0.1248(3) 0.2917(2) 0.0367(8) Uani 1 1 d . .
H6A H 0.2750 -0.1327 0.2738 0.044 Uiso 1 1 calc R U
H6B H 0.4977 -0.1875 0.3289 0.044 Uiso 1 1 calc R U
C7 C 1.0933(5) 0.3741(3) 0.71837(18) 0.0224(6) Uani 1 1 d . .
H7 H 1.2354 0.3339 0.7432 0.027 Uiso 1 1 calc R U
C8 C 0.8848(5) 0.4994(2) 0.26738(17) 0.0197(6) Uani 1 1 d . .
H8 H 0.7585 0.4848 0.2176 0.024 Uiso 1 1 calc R U
C9 C 0.8500(5) 0.4282(2) 0.34458(18) 0.0218(6) Uani 1 1 d . .
C10 C 0.9812(6) 0.3319(3) 0.6283(2) 0.0262(7) Uani 1 1 d . .
O1 O 0.6663(4) 0.44944(18) 0.37768(13) 0.0267(5) Uani 1 1 d . .
O2 O 0.9838(4) 0.35197(18) 0.37334(14) 0.0301(5) Uani 1 1 d . .
O3 O 0.9903(5) 0.2329(2) 0.61066(16) 0.0475(7) Uani 1 1 d . .
O4 O 0.8667(4) 0.4031(2) 0.57687(13) 0.0337(5) Uani 1 1 d . .
O1W O 0.3667(4) 0.3717(2) 0.51143(15) 0.0335(5) Uani 1 1 d D .
H1W H 0.371(7) 0.423(3) 0.550(2) 0.050 Uiso 1 1 d D U
H2W H 0.248(5) 0.381(4) 0.472(2) 0.050 Uiso 1 1 d D U

loop_
_atom_site_aniso_label
_atom_site_aniso_U_11
_atom_site_aniso_U_22
_atom_site_aniso_U_33
_atom_site_aniso_U_23
_atom_site_aniso_U_13
_atom_site_aniso_U_12
Zn1 0.0282(2) 0.0225(2) 0.0201(2) -0.00086(13) 0.00293(14) -0.00218(15)
N1 0.0292(15) 0.0254(15) 0.0324(14) -0.0062(11) 0.0026(11) 0.0005(12)
C1 0.034(2) 0.035(2) 0.051(2) -0.0095(16) -0.0094(15) 0.0078(17)
C2 0.050(2) 0.029(2) 0.049(2) -0.0067(15) -0.0115(17) 0.0133(18)
C3 0.044(2) 0.0240(18) 0.0351(17) -0.0011(13) 0.0080(14) -0.0055(16)
C4 0.028(2) 0.044(2) 0.077(3) -0.027(2) -0.0009(18) -0.0009(18)
C5 0.029(2) 0.039(2) 0.072(3) -0.0226(18) -0.0015(18) 0.0064(17)
C6 0.049(2) 0.0211(18) 0.0399(19) -0.0027(14) 0.0082(15) -0.0049(17)
C7 0.0226(16) 0.0246(16) 0.0199(14) 0.0010(12) 0.0039(11) 0.0020(13)
C8 0.0204(15) 0.0221(16) 0.0169(14) -0.0004(10) 0.0037(11) -0.0011(12)
C9 0.0243(16) 0.0218(16) 0.0189(14) -0.0043(11) 0.0030(11) -0.0027(13)
C10 0.0268(17) 0.0304(19) 0.0229(15) -0.0047(12) 0.0081(12) -0.0023(14)
O1 0.0270(12) 0.0310(13) 0.0245(11) 0.0021(8) 0.0111(9) 0.0020(10)
O2 0.0322(13) 0.0267(13) 0.0313(12) 0.0071(9) 0.0056(9) 0.0062(10)
O3 0.0715(19) 0.0308(16) 0.0401(14) -0.0131(11) 0.0092(12) -0.0033(13)
O4 0.0365(14) 0.0385(15) 0.0228(11) -0.0042(9) -0.0041(9) -0.0017(11)
O1W 0.0279(13) 0.0380(15) 0.0354(14) -0.0085(10) 0.0078(10) -0.0002(11)

loop_
_atom_type_symbol
_atom_type_description
_atom_type_scat_dispersion_real
_atom_type_scat_dispersion_imag
_atom_type_scat_source
Zn Zn 0.2839 1.4301 'International Tables Vol C Tables 4.2.6.8 and 6.1.1.4'
N N 0.0061 0.0033 'International Tables Vol C Tables 4.2.6.8 and 6.1.1.4'
C C 0.0033 0.0016 'International Tables Vol C Tables 4.2.6.8 and 6.1.1.4'
O O 0.0106 0.0060 'International Tables Vol C Tables 4.2.6.8 and 6.1.1.4'
H H 0.0000 0.0000 'International Tables Vol C Tables 4.2.6.8 and 6.1.1.4'

loop_
_geom_angle_atom_site_label_1
_geom_angle_atom_site_label_2
_geom_angle_atom_site_label_3
_geom_angle
_geom_angle_site_symmetry_1
_geom_angle_site_symmetry_3
_geom_angle_publ_flag
O4 Zn1 O1 105.19(10) . . y
O4 Zn1 N1 137.36(11) . . y
O1 Zn1 N1 112.77(10) . . y
O4 Zn1 O1W 95.57(10) . . y
O1 Zn1 O1W 98.43(10) . . y
N1 Zn1 O1W 97.36(11) . . y
C5 N1 C1 116.9(3) . . ?
C5 N1 Zn1 119.8(2) . . ?
C1 N1 Zn1 123.0(2) . . ?
N1 C1 C2 123.3(3) . . ?
N1 C1 H1 118.4 . . ?
C2 C1 H1 118.4 . . ?
C1 C2 C3 120.0(3) . . ?
C1 C2 H2 120.0 . . ?
C3 C2 H2 120.0 . . ?
C4 C3 C2 116.2(3) . . ?
C4 C3 C6 121.5(3) . . ?
C2 C3 C6 122.1(3) . . ?
C5 C4 C3 120.3(4) . . ?
C5 C4 H4 119.8 . . ?
C3 C4 H4 119.8 . . ?
N1 C5 C4 123.1(3) . . ?
N1 C5 H5 118.4 . . ?
C4 C5 H5 118.4 . . ?
C3 C6 C6 111.2(2) . 2_655 ?
C3 C6 H6A 109.4 . . ?
C6 C6 H6A 109.4 2_655 . ?
C3 C6 H6B 109.4 . . ?
C6 C6 H6B 109.4 2_655 . ?
H6A C6 H6B 108.0 . . ?
C10 C7 C8 118.4(2) . 3_766 ?
C10 C7 C7 108.8(3) . 2_756 ?
C8 C7 C7 87.87(14) 3_766 2_756 ?
C10 C7 H7 113.1 . . ?
C8 C7 H7 113.1 3_766 . ?
C7 C7 H7 113.1 2_756 . ?
C9 C8 C8 121.3(2) . 2_755 ?
C9 C8 C7 118.4(2) . 3_766 ?
C8 C8 C7 89.58(15) 2_755 3_766 ?
C9 C8 H8 108.7 . . ?
C8 C8 H8 108.7 2_755 . ?
C7 C8 H8 108.7 3_766 . ?
O2 C9 O1 121.8(3) . . ?
O2 C9 C8 122.8(3) . . ?
O1 C9 C8 115.4(3) . . ?
O3 C10 O4 124.0(3) . . ?
O3 C10 C7 120.1(3) . . ?
O4 C10 C7 115.7(3) . . ?
C9 O1 Zn1 103.17(18) . . ?
C10 O4 Zn1 112.8(2) . . ?
Zn1 O1W H1W 115(3) . . ?
Zn1 O1W H2W 119(3) . . ?
H1W O1W H2W 109(4) . . ?

loop_
_geom_bond_atom_site_label_1
_geom_bond_atom_site_label_2
_geom_bond_distance
_geom_bond_site_symmetry_2
_geom_bond_publ_flag
Zn1 O4 1.929(2) . y
Zn1 O1 1.997(2) . y
Zn1 N1 2.011(3) . y
Zn1 O1W 2.045(2) . y
N1 C5 1.324(4) . ?
N1 C1 1.331(4) . ?
C1 C2 1.366(5) . ?
C1 H1 0.9300 . ?
C2 C3 1.381(5) . ?
C2 H2 0.9300 . ?
C3 C4 1.378(5) . ?
C3 C6 1.505(4) . ?
C4 C5 1.368(5) . ?
C4 H4 0.9300 . ?
C5 H5 0.9300 . ?
C6 C6 1.545(7) 2_655 ?
C6 H6A 0.9700 . ?
C6 H6B 0.9700 . ?
C7 C10 1.507(4) . ?
C7 C8 1.547(4) 3_766 ?
C7 C7 1.578(6) 2_756 ?
C7 H7 0.9800 . ?
C8 C9 1.503(4) . ?
C8 C8 1.531(6) 2_755 ?
C8 C7 1.547(4) 3_766 ?
C8 H8 0.9800 . ?
C9 O2 1.239(4) . ?
C9 O1 1.290(3) . ?
C10 O3 1.231(4) . ?
C10 O4 1.275(4) . ?
O1W H1W 0.850(19) . ?
O1W H2W 0.848(19) . ?

loop_
_geom_hbond_atom_site_label_D
_geom_hbond_atom_site_label_H
_geom_hbond_atom_site_label_A
_geom_hbond_distance_DH
_geom_hbond_distance_HA
_geom_hbond_distance_DA
_geom_hbond_angle_DHA
_geom_hbond_site_symmetry_A
O1W H1W O1 0.850(19) 1.93(2) 2.775(3) 170(4) 3_666
O1W H2W O2 0.848(19) 1.99(2) 2.808(3) 162(4) 1_455

loop_
_geom_torsion_atom_site_label_1
_geom_torsion_atom_site_label_2
_geom_torsion_atom_site_label_3
_geom_torsion_atom_site_label_4
_geom_torsion
_geom_torsion_site_symmetry_1
_geom_torsion_site_symmetry_3
_geom_torsion_site_symmetry_4
_geom_torsion_publ_flag
C5 N1 C1 C2 1.0(6) . . . ?
Zn1 N1 C1 C2 -173.1(3) . . . ?
N1 C1 C2 C3 0.4(6) . . . ?
C1 C2 C3 C4 -2.2(6) . . . ?
C1 C2 C3 C6 173.7(4) . . . ?
C2 C3 C4 C5 2.6(6) . . . ?
C6 C3 C4 C5 -173.3(4) . . . ?
C1 N1 C5 C4 -0.5(6) . . . ?
Zn1 N1 C5 C4 173.7(4) . . . ?
C3 C4 C5 N1 -1.3(7) . . . ?
C3 C6 C6 C3 -49.9(6) . 2_655 2_655 y
C4 C3 C6 C6 102.0(5) . . 2_655 ?
C2 C3 C6 C6 -73.7(5) . . 2_655 ?
C8 C8 C9 O2 -13.8(4) 2_755 . . ?
C7 C8 C9 O2 -122.4(3) 3_766 . . ?
C8 C8 C9 O1 168.2(2) 2_755 . . ?
C7 C8 C9 O1 59.6(3) 3_766 . . ?
C8 C7 C10 O3 169.6(3) 3_766 . . ?
C7 C7 C10 O3 -92.4(3) 2_756 . . ?
C8 C7 C10 O4 -15.2(4) 3_766 . . ?
C7 C7 C10 O4 82.8(3) 2_756 . . ?
O2 C9 O1 Zn1 0.5(3) . . . ?
C8 C9 O1 Zn1 178.51(19) . . . ?
O3 C10 O4 Zn1 6.9(4) . . . ?
C7 C10 O4 Zn1 -168.07(19) . . . ?

loop_
_publcif_info_exptl_table_extra_item
sin_theta_over_lambda_max
